data_4338917
loop_
_publ_author_name
'Ortega-Villar, Norma'
'Ugalde-Sald\'ivar, V\'ictor M'
'Mu\~noz, M Carmen'
'Ortiz-Frade, Luis A'
'Alvarado-Rodr\'iguez, Jos\'e G'
'Real, Jos\'e A'
'Moreno-Esparza, Rafael'

_publ_section_title
;
 Synthesis and relative stability of a series of compounds of type
 [Fe(II)(bztpen)X]+, where bztpen=pentadentate ligand, N5, and
 X-=monodentate anion.
;
_journal_issue 18
_journal_name_full 'Inorganic chemistry'
_journal_page_first 7285
_journal_page_last 7293
_journal_paper_doi 10.1021/ic0620743
_journal_volume 46
_journal_year 2007
_chemical_formula_moiety
;   
 C29 H32 Fe N6,2(F6 P) 
;
_chemical_formula_sum 'C29 H32 F12 Fe N6 P2'
_chemical_formula_weight 810.4
_chemical_name_systematic
;
acetonitryle)(N-benzyl-N,N?,N?-tris(2-pyridylmethyl)ethylenediamine)
iron(II) hexafluorophosphate 
;
_space_group_IT_number 61
_symmetry_cell_setting orthorhombic
_symmetry_space_group_name_Hall '-P 2ac 2ab'
_symmetry_space_group_name_H-M 'P b c a'
_atom_sites_solution_hydrogens geom
_atom_sites_solution_primary direct
_atom_sites_solution_secondary difmap
_audit_creation_date 2006-10-27T13:48:26-00:00
_audit_creation_method 'WinGX routine CIF_UPDATE'
_cell_angle_alpha 90
_cell_angle_beta 90
_cell_angle_gamma 90
_cell_formula_units_Z 8
_cell_length_a 17.9210(3)
_cell_length_b 18.9130(3)
_cell_length_c 19.7440(4)
_cell_measurement_temperature 298(2)
_cell_volume 6692.0(2)
_computing_cell_refinement 'HKL DENZO'
_computing_data_collection COLLECT
_computing_data_reduction 'HKL DENZO and SCALEPACK'
_computing_structure_refinement 'SHELXL-97 (Sheldrick, 1997)'
_computing_structure_solution SHELXS-97
_diffrn_ambient_temperature 298(2)
_diffrn_measured_fraction_theta_full 0.99
_diffrn_measured_fraction_theta_max 0.99
_diffrn_measurement_device_type ' Enraf-Nonius CAD4'
_diffrn_measurement_method ' 2\q/\w'
_diffrn_radiation_monochromator graphite
_diffrn_radiation_probe x-ray
_diffrn_radiation_type MoK\a
_diffrn_radiation_wavelength 0.71073
_diffrn_reflns_av_R_equivalents 0.0429
_diffrn_reflns_av_unetI/netI 0.0514
_diffrn_reflns_limit_h_max 23
_diffrn_reflns_limit_h_min -23
_diffrn_reflns_limit_k_max 24
_diffrn_reflns_limit_k_min -24
_diffrn_reflns_limit_l_max 25
_diffrn_reflns_limit_l_min -25
_diffrn_reflns_number 14246
_diffrn_reflns_theta_full 27.48
_diffrn_reflns_theta_max 27.48
_diffrn_reflns_theta_min 2.15
_exptl_absorpt_coefficient_mu 0.645
_exptl_absorpt_correction_type none
_exptl_crystal_colour red
_exptl_crystal_density_diffrn 1.609
_exptl_crystal_density_method 'not measured'
_exptl_crystal_description prismatic
_exptl_crystal_F_000 3296
_exptl_crystal_size_max 0.07
_exptl_crystal_size_mid 0.05
_exptl_crystal_size_min 0.04
_refine_diff_density_max 1.159
_refine_diff_density_min -0.953
_refine_diff_density_rms 0.109
_refine_ls_extinction_method none
_refine_ls_goodness_of_fit_ref 1.019
_refine_ls_hydrogen_treatment constr
_refine_ls_matrix_type full
_refine_ls_number_parameters 452
_refine_ls_number_reflns 7603
_refine_ls_number_restraints 0
_refine_ls_restrained_S_all 1.019
_refine_ls_R_factor_all 0.1256
_refine_ls_R_factor_gt 0.0782
_refine_ls_shift/su_max 0.029
_refine_ls_shift/su_mean 0.001
_refine_ls_structure_factor_coef Fsqd
_refine_ls_weighting_details 'calc w=1/[\s^2^(Fo^2^)+(0.1466P)^2^+8.6306P] where P=(Fo^2^+2Fc^2^)/3'
_refine_ls_weighting_scheme calc
_refine_ls_wR_factor_gt 0.2134
_refine_ls_wR_factor_ref 0.2561
_reflns_number_gt 4689
_reflns_number_total 7603
_reflns_threshold_expression >2sigma(I)
_cod_data_source_file ic0620743-file002.cif
_cod_data_source_block ja411
_cod_original_sg_symbol_H-M Pbca
_cod_database_code 4338917

loop_
_symmetry_equiv_pos_as_xyz
'x, y, z'
'-x+1/2, -y, z+1/2'
'x+1/2, -y+1/2, -z'
'-x, y+1/2, -z+1/2'
'-x, -y, -z'
'x-1/2, y, -z-1/2'
'-x-1/2, y-1/2, z'
'x, -y-1/2, z-1/2'

loop_
_atom_site_label
_atom_site_type_symbol
_atom_site_fract_x
_atom_site_fract_y
_atom_site_fract_z
_atom_site_U_iso_or_equiv
_atom_site_adp_type
_atom_site_occupancy
_atom_site_symmetry_multiplicity
_atom_site_calc_flag
_atom_site_refinement_flags
Fe Fe 0.19610(4) 0.35054(3) 0.14528(3) 0.0371(2) Uani 1 1 d .
N1 N 0.2558(2) 0.3734(2) 0.06433(19) 0.0430(9) Uani 1 1 d .
N2 N 0.1486(2) 0.28161(19) 0.08178(17) 0.0394(8) Uani 1 1 d .
N3 N 0.2617(2) 0.2704(2) 0.16913(19) 0.0423(9) Uani 1 1 d .
N4 N 0.1165(2) 0.31900(19) 0.21555(17) 0.0375(8) Uani 1 1 d .
N5 N 0.1227(2) 0.42679(19) 0.12468(18) 0.0412(9) Uani 1 1 d .
N6 N 0.2422(2) 0.4176(2) 0.2055(2) 0.0451(9) Uani 1 1 d .
P1 P 0.02253(9) 0.04981(7) 0.15711(8) 0.0556(4) Uani 1 1 d .
P2 P 0.34293(14) 0.34568(16) 0.41703(10) 0.1035(9) Uani 1 1 d .
F1 F 0.1025(3) 0.0707(3) 0.1299(3) 0.1155(17) Uani 1 1 d .
F2 F 0.0030(3) 0.0137(2) 0.0883(2) 0.1023(14) Uani 1 1 d .
F3 F -0.0574(2) 0.0289(2) 0.1858(2) 0.0858(12) Uani 1 1 d .
F4 F 0.0420(3) 0.0865(2) 0.2273(2) 0.1020(15) Uani 1 1 d .
F5 F 0.0553(2) -0.02259(16) 0.18494(17) 0.0675(9) Uani 1 1 d .
F6 F -0.0113(2) 0.12252(18) 0.1300(2) 0.0918(13) Uani 1 1 d .
F7 F 0.3611(5) 0.3659(3) 0.3440(3) 0.163(3) Uani 1 1 d .
F8 F 0.2744(4) 0.3022(4) 0.4009(4) 0.167(3) Uani 1 1 d .
F9 F 0.3386(4) 0.3135(6) 0.4894(3) 0.201(4) Uani 1 1 d .
F10 F 0.4238(3) 0.3616(3) 0.4409(3) 0.1223(18) Uani 1 1 d .
F11 F 0.3816(5) 0.2663(4) 0.3943(4) 0.176(3) Uani 1 1 d .
F12 F 0.3266(7) 0.4210(7) 0.4350(5) 0.305(8) Uani 1 1 d .
C1 C 0.3194(3) 0.4089(3) 0.0610(3) 0.0530(12) Uani 1 1 d .
H1 H 0.3411 0.4242 0.1013 0.071(3) Uiso 1 1 calc R
C2 C 0.3551(3) 0.4243(4) 0.0010(3) 0.0683(16) Uani 1 1 d .
H2 H 0.3996 0.4495 0.0006 0.071(3) Uiso 1 1 calc R
C3 C 0.3232(4) 0.4013(4) -0.0581(3) 0.0719(17) Uani 1 1 d .
H3 H 0.3459 0.4113 -0.0994 0.071(3) Uiso 1 1 calc R
C4 C 0.2576(4) 0.3635(3) -0.0565(3) 0.0601(14) Uani 1 1 d .
H4 H 0.2359 0.3467 -0.0962 0.071(3) Uiso 1 1 calc R
C5 C 0.2248(3) 0.3512(2) 0.0057(2) 0.0474(11) Uani 1 1 d .
C6 C 0.1518(3) 0.3146(3) 0.0134(2) 0.0498(12) Uani 1 1 d .
H6A H 0.1465 0.2786 -0.0212 0.071(3) Uiso 1 1 calc R
H6B H 0.1114 0.3483 0.0083 0.071(3) Uiso 1 1 calc R
C7 C 0.1918(3) 0.2139(3) 0.0798(2) 0.0500(12) Uani 1 1 d .
H7A H 0.2173 0.2102 0.0367 0.071(3) Uiso 1 1 calc R
H7B H 0.1575 0.1744 0.0835 0.071(3) Uiso 1 1 calc R
C8 C 0.2477(3) 0.2096(3) 0.1358(2) 0.0462(11) Uani 1 1 d .
C9 C 0.2848(4) 0.1475(3) 0.1510(3) 0.0622(15) Uani 1 1 d .
H9 H 0.2737 0.1063 0.1273 0.071(3) Uiso 1 1 calc R
C10 C 0.3374(4) 0.1468(3) 0.2006(4) 0.0728(17) Uani 1 1 d .
H10 H 0.3632 0.1054 0.2107 0.071(3) Uiso 1 1 calc R
C11 C 0.3519(3) 0.2082(3) 0.2357(3) 0.0658(15) Uani 1 1 d .
H11 H 0.3868 0.2086 0.2706 0.071(3) Uiso 1 1 calc R
C12 C 0.3144(3) 0.2689(3) 0.2185(3) 0.0537(12) Uani 1 1 d .
H12 H 0.3254 0.3105 0.2415 0.071(3) Uiso 1 1 calc R
C13 C 0.0706(3) 0.2706(3) 0.1059(2) 0.0446(11) Uani 1 1 d .
H13A H 0.0488 0.2294 0.0842 0.071(3) Uiso 1 1 calc R
H13B H 0.0401 0.3115 0.0954 0.071(3) Uiso 1 1 calc R
C14 C 0.0747(3) 0.2596(3) 0.1823(2) 0.0470(11) Uani 1 1 d .
H14A H 0.0246 0.2571 0.2008 0.071(3) Uiso 1 1 calc R
H14B H 0.0996 0.2151 0.1919 0.071(3) Uiso 1 1 calc R
C15 C 0.0667(3) 0.3807(3) 0.2269(2) 0.0453(11) Uani 1 1 d .
H15A H 0.0844 0.4072 0.2658 0.071(3) Uiso 1 1 calc R
H15B H 0.0168 0.3639 0.2371 0.071(3) Uiso 1 1 calc R
C16 C 0.0632(3) 0.4289(2) 0.1669(2) 0.0420(10) Uani 1 1 d .
C17 C 0.1253(3) 0.4762(3) 0.0751(3) 0.0518(12) Uani 1 1 d .
H17 H 0.1668 0.4777 0.0469 0.071(3) Uiso 1 1 calc R
C18 C 0.0689(4) 0.5244(3) 0.0647(3) 0.0626(15) Uani 1 1 d .
H18 H 0.0723 0.5569 0.0295 0.071(3) Uiso 1 1 calc R
C19 C 0.0081(4) 0.5245(3) 0.1061(3) 0.0632(15) Uani 1 1 d .
H19 H -0.0306 0.5567 0.0996 0.071(3) Uiso 1 1 calc R
C20 C 0.0054(3) 0.4755(3) 0.1581(3) 0.0523(12) Uani 1 1 d .
H20 H -0.0355 0.4742 0.187 0.071(3) Uiso 1 1 calc R
C21 C 0.1466(3) 0.2947(3) 0.2834(2) 0.0423(10) Uani 1 1 d .
H21A H 0.1705 0.2492 0.2771 0.071(3) Uiso 1 1 calc R
H21B H 0.1848 0.3278 0.2978 0.071(3) Uiso 1 1 calc R
C22 C 0.0897(3) 0.2879(2) 0.3398(2) 0.0410(10) Uani 1 1 d .
C23 C 0.0834(3) 0.3412(3) 0.3876(2) 0.0484(11) Uani 1 1 d .
H23 H 0.1142 0.3807 0.3846 0.071(3) Uiso 1 1 calc R
C24 C 0.0321(4) 0.3367(3) 0.4397(3) 0.0632(15) Uani 1 1 d .
H24 H 0.0299 0.3724 0.472 0.071(3) Uiso 1 1 calc R
C25 C -0.0153(3) 0.2804(3) 0.4441(3) 0.0644(15) Uani 1 1 d .
H25 H -0.0509 0.2784 0.4783 0.071(3) Uiso 1 1 calc R
C26 C -0.0097(3) 0.2267(3) 0.3972(3) 0.0625(15) Uani 1 1 d .
H26 H -0.0413 0.1878 0.4002 0.071(3) Uiso 1 1 calc R
C27 C 0.0427(3) 0.2301(3) 0.3456(2) 0.0510(12) Uani 1 1 d .
H27 H 0.0463 0.1932 0.3147 0.071(3) Uiso 1 1 calc R
C28 C 0.2645(3) 0.4610(3) 0.2403(3) 0.0526(12) Uani 1 1 d .
C29 C 0.2901(4) 0.5185(3) 0.2851(3) 0.0686(16) Uani 1 1 d .
H29A H 0.2839 0.5046 0.3315 0.071(3) Uiso 1 1 calc R
H29B H 0.2612 0.5603 0.2764 0.071(3) Uiso 1 1 calc R
H29C H 0.3418 0.5281 0.2765 0.071(3) Uiso 1 1 calc R

loop_
_atom_site_aniso_label
_atom_site_aniso_U_11
_atom_site_aniso_U_22
_atom_site_aniso_U_33
_atom_site_aniso_U_23
_atom_site_aniso_U_13
_atom_site_aniso_U_12
Fe 0.0358(4) 0.0437(4) 0.0320(3) -0.0017(2) 0.0017(3) -0.0053(3)
N1 0.039(2) 0.052(2) 0.0376(19) 0.0011(16) 0.0019(17) -0.0043(17)
N2 0.039(2) 0.048(2) 0.0312(18) -0.0014(15) 0.0026(15) -0.0068(16)
N3 0.036(2) 0.052(2) 0.0390(19) -0.0018(16) 0.0076(16) -0.0032(16)
N4 0.040(2) 0.0405(18) 0.0318(17) 0.0016(14) 0.0029(15) -0.0009(15)
N5 0.046(2) 0.044(2) 0.0341(18) 0.0007(15) -0.0022(16) -0.0054(16)
N6 0.043(2) 0.050(2) 0.042(2) -0.0045(17) -0.0005(18) -0.0072(17)
P1 0.0630(9) 0.0435(7) 0.0603(8) 0.0074(6) -0.0066(7) -0.0059(6)
P2 0.0938(16) 0.164(2) 0.0528(10) 0.0050(12) -0.0112(10) -0.0499(16)
F1 0.075(3) 0.114(3) 0.157(4) 0.052(3) 0.020(3) -0.021(2)
F2 0.148(4) 0.093(3) 0.066(2) -0.002(2) -0.021(3) 0.001(3)
F3 0.066(2) 0.080(2) 0.112(3) 0.023(2) 0.015(2) 0.0014(18)
F4 0.147(4) 0.068(2) 0.091(3) -0.018(2) -0.040(3) 0.007(2)
F5 0.076(2) 0.0528(18) 0.074(2) 0.0094(15) -0.0001(18) 0.0095(15)
F6 0.100(3) 0.0534(19) 0.122(3) 0.029(2) -0.031(3) -0.0056(19)
F7 0.290(10) 0.132(4) 0.066(3) -0.003(3) -0.018(4) -0.062(5)
F8 0.125(5) 0.184(6) 0.194(7) -0.010(5) -0.031(5) -0.053(5)
F9 0.149(6) 0.367(12) 0.089(4) 0.047(6) -0.007(4) -0.044(7)
F10 0.102(4) 0.145(4) 0.120(4) -0.041(3) -0.008(3) 0.005(3)
F11 0.222(9) 0.120(5) 0.185(7) -0.038(4) -0.015(6) -0.012(5)
F12 0.362(14) 0.344(13) 0.209(8) -0.147(9) -0.180(9) 0.276(12)
C1 0.042(3) 0.064(3) 0.053(3) 0.005(2) 0.000(2) -0.007(2)
C2 0.050(3) 0.092(4) 0.063(4) 0.016(3) 0.012(3) -0.014(3)
C3 0.062(4) 0.100(5) 0.054(3) 0.016(3) 0.020(3) -0.005(3)
C4 0.068(4) 0.071(3) 0.041(3) 0.006(2) 0.012(3) -0.006(3)
C5 0.050(3) 0.054(3) 0.038(2) -0.001(2) 0.007(2) -0.002(2)
C6 0.061(3) 0.059(3) 0.029(2) 0.002(2) 0.002(2) -0.014(2)
C7 0.060(3) 0.046(3) 0.044(3) -0.0105(19) 0.004(2) -0.006(2)
C8 0.049(3) 0.048(3) 0.042(2) -0.0016(19) 0.014(2) 0.004(2)
C9 0.069(4) 0.052(3) 0.066(4) 0.001(2) 0.014(3) 0.005(3)
C10 0.066(4) 0.073(4) 0.080(4) 0.007(3) -0.001(3) 0.025(3)
C11 0.048(3) 0.091(4) 0.058(3) 0.010(3) -0.002(3) 0.013(3)
C12 0.040(3) 0.070(3) 0.051(3) -0.002(2) -0.001(2) 0.001(2)
C13 0.044(3) 0.053(3) 0.037(2) -0.0018(19) 0.001(2) -0.014(2)
C14 0.048(3) 0.050(3) 0.043(2) -0.004(2) 0.005(2) -0.013(2)
C15 0.044(3) 0.051(3) 0.041(2) 0.0045(19) 0.007(2) 0.006(2)
C16 0.042(3) 0.045(2) 0.039(2) 0.0004(18) -0.004(2) -0.0030(19)
C17 0.060(3) 0.049(3) 0.045(3) 0.007(2) 0.002(2) -0.008(2)
C18 0.080(4) 0.057(3) 0.051(3) 0.016(2) -0.001(3) -0.005(3)
C19 0.072(4) 0.059(3) 0.058(3) 0.007(3) -0.007(3) 0.016(3)
C20 0.051(3) 0.058(3) 0.048(3) 0.003(2) 0.001(2) 0.007(2)
C21 0.043(2) 0.052(3) 0.033(2) 0.0045(18) 0.0006(19) 0.000(2)
C22 0.045(3) 0.046(2) 0.033(2) 0.0063(17) 0.0002(19) 0.003(2)
C23 0.061(3) 0.047(3) 0.038(2) 0.0024(19) 0.006(2) 0.000(2)
C24 0.080(4) 0.063(3) 0.047(3) 0.001(2) 0.008(3) 0.019(3)
C25 0.062(4) 0.081(4) 0.050(3) 0.019(3) 0.014(3) 0.013(3)
C26 0.059(3) 0.075(4) 0.053(3) 0.019(3) -0.003(3) -0.015(3)
C27 0.057(3) 0.057(3) 0.040(2) 0.005(2) 0.000(2) -0.009(2)
C28 0.050(3) 0.060(3) 0.048(3) -0.001(2) 0.003(2) -0.001(2)
C29 0.072(4) 0.064(3) 0.070(4) -0.018(3) -0.009(3) -0.008(3)

loop_
_atom_type_symbol
_atom_type_description
_atom_type_scat_dispersion_real
_atom_type_scat_dispersion_imag
_atom_type_scat_source
C C 0.0033 0.0016 'International Tables Vol C Tables 4.2.6.8 and 6.1.1.4'
H H 0 0 'International Tables Vol C Tables 4.2.6.8 and 6.1.1.4'
N N 0.0061 0.0033 'International Tables Vol C Tables 4.2.6.8 and 6.1.1.4'
P P 0.1023 0.0942 'International Tables Vol C Tables 4.2.6.8 and 6.1.1.4'
F F 0.0171 0.0103 'International Tables Vol C Tables 4.2.6.8 and 6.1.1.4'
Fe Fe 0.3463 0.8444 'International Tables Vol C Tables 4.2.6.8 and 6.1.1.4'

loop_
_geom_angle_atom_site_label_1
_geom_angle_atom_site_label_2
_geom_angle_atom_site_label_3
_geom_angle
N6 Fe N1 97.11(16)
N6 Fe N3 95.91(17)
N1 Fe N3 92.19(16)
N6 Fe N5 86.13(16)
N1 Fe N5 91.96(16)
N3 Fe N5 175.11(16)
N6 Fe N2 179.31(16)
N1 Fe N2 82.27(15)
N3 Fe N2 84.42(16)
N5 Fe N2 93.58(15)
N6 Fe N4 94.09(16)
N1 Fe N4 167.71(15)
N3 Fe N4 91.68(15)
N5 Fe N4 83.73(15)
N2 Fe N4 86.50(14)
C1 N1 C5 118.0(4)
C1 N1 Fe 128.1(3)
C5 N1 Fe 113.8(3)
C6 N2 C13 112.7(4)
C6 N2 C7 108.4(4)
C13 N2 C7 111.9(4)
C6 N2 Fe 106.2(3)
C13 N2 Fe 106.9(3)
C7 N2 Fe 110.7(3)
C8 N3 C12 117.5(4)
C8 N3 Fe 115.3(3)
C12 N3 Fe 126.9(3)
C15 N4 C14 110.7(4)
C15 N4 C21 108.6(3)
C14 N4 C21 109.7(3)
C15 N4 Fe 106.7(3)
C14 N4 Fe 105.4(3)
C21 N4 Fe 115.7(3)
C16 N5 C17 116.8(4)
C16 N5 Fe 114.5(3)
C17 N5 Fe 128.6(4)
C28 N6 Fe 174.3(4)
F2 P1 F1 91.0(3)
F2 P1 F5 90.4(2)
F1 P1 F5 89.9(2)
F2 P1 F3 89.9(3)
F1 P1 F3 179.0(3)
F5 P1 F3 89.80(19)
F2 P1 F4 179.7(3)
F1 P1 F4 89.3(3)
F5 P1 F4 89.6(2)
F3 P1 F4 89.8(3)
F2 P1 F6 90.0(2)
F1 P1 F6 90.8(2)
F5 P1 F6 179.2(3)
F3 P1 F6 89.5(2)
F4 P1 F6 90.0(2)
F12 P2 F8 114.1(6)
F12 P2 F7 91.5(6)
F8 P2 F7 96.4(4)
F12 P2 F10 85.8(5)
F8 P2 F10 158.0(4)
F7 P2 F10 92.2(4)
F12 P2 F9 98.3(6)
F8 P2 F9 86.5(5)
F7 P2 F9 167.6(6)
F10 P2 F9 81.0(4)
F12 P2 F11 167.1(7)
F8 P2 F11 78.3(4)
F7 P2 F11 83.4(4)
F10 P2 F11 82.6(4)
F9 P2 F11 85.3(5)
N1 C1 C2 123.2(5)
N1 C1 H1 118.4
C2 C1 H1 118.4
C3 C2 C1 118.2(5)
C3 C2 H2 120.9
C1 C2 H2 120.9
C2 C3 C4 120.1(5)
C2 C3 H3 120
C4 C3 H3 120
C5 C4 C3 118.1(6)
C5 C4 H4 121
C3 C4 H4 121
N1 C5 C4 122.4(5)
N1 C5 C6 114.7(4)
C4 C5 C6 122.9(5)
C5 C6 N2 108.8(4)
C5 C6 H6A 109.9
N2 C6 H6A 109.9
C5 C6 H6B 109.9
N2 C6 H6B 109.9
H6A C6 H6B 108.3
N2 C7 C8 112.0(4)
N2 C7 H7A 109.2
C8 C7 H7A 109.2
N2 C7 H7B 109.2
C8 C7 H7B 109.2
H7A C7 H7B 107.9
N3 C8 C9 122.0(5)
N3 C8 C7 116.1(4)
C9 C8 C7 121.9(5)
C10 C9 C8 119.9(6)
C10 C9 H9 120.1
C8 C9 H9 120.1
C9 C10 C11 119.0(5)
C9 C10 H10 120.5
C11 C10 H10 120.5
C12 C11 C10 119.2(6)
C12 C11 H11 120.4
C10 C11 H11 120.4
N3 C12 C11 122.4(5)
N3 C12 H12 118.8
C11 C12 H12 118.8
N2 C13 C14 106.9(4)
N2 C13 H13A 110.3
C14 C13 H13A 110.3
N2 C13 H13B 110.3
C14 C13 H13B 110.4
H13A C13 H13B 108.6
N4 C14 C13 110.8(4)
N4 C14 H14A 109.5
C13 C14 H14A 109.5
N4 C14 H14B 109.5
C13 C14 H14B 109.5
H14A C14 H14B 108.1
N4 C15 C16 112.6(4)
N4 C15 H15A 109.1
C16 C15 H15A 109.1
N4 C15 H15B 109.1
C16 C15 H15B 109.1
H15A C15 H15B 107.8
N5 C16 C20 122.4(4)
N5 C16 C15 115.9(4)
C20 C16 C15 121.6(4)
N5 C17 C18 122.7(5)
N5 C17 H17 118.7
C18 C17 H17 118.7
C19 C18 C17 120.0(5)
C19 C18 H18 120
C17 C18 H18 120
C18 C19 C20 118.1(5)
C18 C19 H19 121
C20 C19 H19 121
C16 C20 C19 120.0(5)
C16 C20 H20 120
C19 C20 H20 120
C22 C21 N4 115.9(4)
C22 C21 H21A 108.3
N4 C21 H21A 108.3
C22 C21 H21B 108.3
N4 C21 H21B 108.3
H21A C21 H21B 107.4
C23 C22 C27 117.9(4)
C23 C22 C21 119.6(4)
C27 C22 C21 122.6(4)
C24 C23 C22 121.1(5)
C24 C23 H23 119.5
C22 C23 H23 119.5
C25 C24 C23 120.7(5)
C25 C24 H24 119.7
C23 C24 H24 119.7
C24 C25 C26 119.1(5)
C24 C25 H25 120.4
C26 C25 H25 120.4
C25 C26 C27 120.5(5)
C25 C26 H26 119.7
C27 C26 H26 119.7
C26 C27 C22 120.7(5)
C26 C27 H27 119.7
C22 C27 H27 119.7
N6 C28 C29 177.4(6)
C28 C29 H29A 109.5
C28 C29 H29B 109.5
H29A C29 H29B 109.5
C28 C29 H29C 109.5
H29A C29 H29C 109.5
H29B C29 H29C 109.5

loop_
_geom_bond_atom_site_label_1
_geom_bond_atom_site_label_2
_geom_bond_distance
Fe N6 1.925(4)
Fe N1 1.971(4)
Fe N3 1.975(4)
Fe N5 1.994(4)
Fe N2 2.000(4)
Fe N4 2.077(4)
N1 C1 1.325(6)
N1 C5 1.350(6)
N2 C6 1.488(5)
N2 C13 1.492(6)
N2 C7 1.496(6)
N3 C8 1.348(6)
N3 C12 1.356(6)
N4 C15 1.487(6)
N4 C14 1.502(6)
N4 C21 1.515(5)
N5 C16 1.354(6)
N5 C17 1.355(6)
N6 C28 1.142(6)
P1 F2 1.561(4)
P1 F1 1.582(4)
P1 F5 1.588(3)
P1 F3 1.589(4)
P1 F4 1.589(4)
P1 F6 1.595(4)
P2 F12 1.498(10)
P2 F8 1.512(6)
P2 F7 1.526(6)
P2 F10 1.553(6)
P2 F9 1.556(7)
P2 F11 1.713(8)
C1 C2 1.378(7)
C1 H1 0.93
C2 C3 1.371(9)
C2 H2 0.93
C3 C4 1.377(9)
C3 H3 0.93
C4 C5 1.381(7)
C4 H4 0.93
C5 C6 1.488(7)
C6 H6A 0.97
C6 H6B 0.97
C7 C8 1.494(7)
C7 H7A 0.97
C7 H7B 0.97
C8 C9 1.382(7)
C9 C10 1.361(9)
C9 H9 0.93
C10 C11 1.378(9)
C10 H10 0.93
C11 C12 1.374(8)
C11 H11 0.93
C12 H12 0.93
C13 C14 1.524(6)
C13 H13A 0.97
C13 H13B 0.97
C14 H14A 0.97
C14 H14B 0.97
C15 C16 1.495(6)
C15 H15A 0.97
C15 H15B 0.97
C16 C20 1.371(7)
C17 C18 1.376(8)
C17 H17 0.93
C18 C19 1.362(8)
C18 H18 0.93
C19 C20 1.384(7)
C19 H19 0.93
C20 H20 0.93
C21 C22 1.515(6)
C21 H21A 0.97
C21 H21B 0.97
C22 C23 1.387(7)
C22 C27 1.386(7)
C23 C24 1.381(8)
C23 H23 0.93
C24 C25 1.365(9)
C24 H24 0.93
C25 C26 1.379(9)
C25 H25 0.93
C26 C27 1.387(8)
C26 H26 0.93
C27 H27 0.93
C28 C29 1.476(7)
C29 H29A 0.96
C29 H29B 0.96
C29 H29C 0.96
